data_4346928
loop_
_publ_author_name
'Zhou, Yuan-Yuan'
'Geng, Bing'
'Zhang, Zhen-Wei'
'Guan, Qun'
'Lu, Jun-Ling'
'Bo, Qi-Bing'

_publ_section_title
;
 New Family of Octagonal-Prismatic Lanthanide Coordination Cages Assembled
 from Unique Ln17 Clusters and Simple Cliplike Dicarboxylate Ligands.
;
_journal_issue 5
_journal_name_full 'Inorganic chemistry'
_journal_page_first 2037
_journal_page_last 2047
_journal_paper_doi 10.1021/acs.inorgchem.5b02367
_journal_volume 55
_journal_year 2016
_chemical_absolute_configuration unk
_chemical_formula_sum 'C112 H205 Ho17 O112'
_chemical_formula_weight 6147.57
_space_group_IT_number 90
_space_group_name_Hall 'P 4ab 2ab'
_space_group_name_H-M_alt 'P 4 21 2'
_symmetry_cell_setting tetragonal
_symmetry_space_group_name_H-M 'P 4 21 2'
_atom_sites_solution_hydrogens geom
_atom_sites_solution_primary direct
_atom_sites_solution_secondary difmap
_audit_creation_method SHELXL-97
_cell_angle_alpha 90.00
_cell_angle_beta 90.00
_cell_angle_gamma 90.00
_cell_formula_units_Z 2
_cell_length_a 25.1018(3)
_cell_length_b 25.1018(3)
_cell_length_c 15.8777(3)
_cell_measurement_reflns_used 13083
_cell_measurement_temperature 293(2)
_cell_measurement_theta_max 29.0060
_cell_measurement_theta_min 3.5790
_cell_volume 10004.5(3)
_computing_structure_refinement 'SHELXL-97 (Sheldrick, 1997)'
_computing_structure_solution 'SHELXS-97 (Sheldrick, 1990)'
_diffrn_ambient_temperature 293(2)
_diffrn_measured_fraction_theta_full 0.995
_diffrn_measured_fraction_theta_max 0.995
_diffrn_measurement_device 'four-circle diffractometer'
_diffrn_measurement_device_type 'Xcalibur, Eos, Gemini'
_diffrn_radiation_monochromator graphite
_diffrn_radiation_source 'fine-focus sealed tube'
_diffrn_radiation_type MoK\a
_diffrn_radiation_wavelength 0.71073
_diffrn_reflns_av_R_equivalents 0.0374
_diffrn_reflns_av_sigmaI/netI 0.0376
_diffrn_reflns_limit_h_max 29
_diffrn_reflns_limit_h_min -29
_diffrn_reflns_limit_k_max 29
_diffrn_reflns_limit_k_min -20
_diffrn_reflns_limit_l_max 16
_diffrn_reflns_limit_l_min -18
_diffrn_reflns_number 29627
_diffrn_reflns_theta_full 25.03
_diffrn_reflns_theta_max 25.03
_diffrn_reflns_theta_min 3.20
_exptl_absorpt_coefficient_mu 6.728
_exptl_absorpt_correction_T_max 0.4990
_exptl_absorpt_correction_T_min 0.3772
_exptl_absorpt_correction_type multi-scan
_exptl_crystal_colour cuticolor
_exptl_crystal_density_diffrn 2.041
_exptl_crystal_density_method 'not measured'
_exptl_crystal_description rod
_exptl_crystal_F_000 5824
_exptl_crystal_size_max 0.18
_exptl_crystal_size_mid 0.13
_exptl_crystal_size_min 0.12
_platon_squeeze_details
;
;
_refine_diff_density_max 2.115
_refine_diff_density_min -1.202
_refine_diff_density_rms 0.166
_refine_ls_abs_structure_details 'Flack H D (1983), Acta Cryst. A39, 876-881'
_refine_ls_abs_structure_Flack -0.006(16)
_refine_ls_extinction_method none
_refine_ls_goodness_of_fit_ref 1.091
_refine_ls_hydrogen_treatment mixed
_refine_ls_matrix_type full
_refine_ls_number_parameters 605
_refine_ls_number_reflns 8844
_refine_ls_number_restraints 1
_refine_ls_restrained_S_all 1.091
_refine_ls_R_factor_all 0.0360
_refine_ls_R_factor_gt 0.0315
_refine_ls_shift/su_max 0.001
_refine_ls_shift/su_mean 0.000
_refine_ls_structure_factor_coef Fsqd
_refine_ls_weighting_details 'calc w=1/[\s^2^(Fo^2^)+(0.0286P)^2^+65.1677P] where P=(Fo^2^+2Fc^2^)/3'
_refine_ls_weighting_scheme calc
_refine_ls_wR_factor_gt 0.0742
_refine_ls_wR_factor_ref 0.0770
_reflns_number_gt 8322
_reflns_number_total 8844
_reflns_threshold_expression >2sigma(I)
_cod_data_source_file ic5b02367_si_002.cif
_cod_data_source_block UJN-Ho
_cod_depositor_comments
;
The following automatic conversions were performed:

data item '_symmetry_cell_setting' value 'Tetragonal' was changed to
'tetragonal' in accordance with the
/home/saulius/struct/COD-crude-data/automatic-downloads/DataCite-retrospective/ACS/depositions/lib/dictionaries/cif_core.dic
dictionary named 'cif_core.dic' version 2.4.2 last updated on
2011-04-26.

Automatic conversion script
Id: cif_fix_values 6909 2019-04-08 15:41:33Z antanas 
;
_cod_original_cell_volume 10004.6(2)
_cod_original_sg_symbol_H-M P4212
_cod_database_code 4346928

loop_
_symmetry_equiv_pos_as_xyz
'x, y, z'
'-y+1/2, x+1/2, z'
'x+1/2, -y+1/2, -z'
'-x, -y, z'
'-y, -x, -z'
'y, x, -z'
'y+1/2, -x+1/2, z'
'-x+1/2, y+1/2, -z'

loop_
_atom_site_label
_atom_site_type_symbol
_atom_site_fract_x
_atom_site_fract_y
_atom_site_fract_z
_atom_site_U_iso_or_equiv
_atom_site_adp_type
_atom_site_occupancy
_atom_site_symmetry_multiplicity
_atom_site_calc_flag
_atom_site_refinement_flags
_atom_site_disorder_assembly
_atom_site_disorder_group
Ho1 Ho 1.0000 0.5000 0.67400(5) 0.01314(16) Uani 1 4 d S . .
Ho2 Ho 0.898617(15) 0.519479(14) 0.50234(3) 0.01472(9) Uani 1 1 d . . .
Ho3 Ho 0.914189(16) 0.443170(16) 0.84672(2) 0.01775(10) Uani 1 1 d . . .
Ho4 Ho 0.833773(16) 0.392103(16) 0.42007(3) 0.01880(10) Uani 1 1 d . . .
Ho5 Ho 0.956627(18) 0.307018(17) 0.92931(3) 0.02612(11) Uani 1 1 d . . .
O1 O 0.9049(3) 0.3470(2) 0.8266(4) 0.0263(15) Uani 1 1 d . . .
O2 O 0.8748(2) 0.3889(3) 0.7150(4) 0.0250(14) Uani 1 1 d . . .
O3 O 0.8940(2) 0.3541(2) 0.5261(4) 0.0230(14) Uani 1 1 d U . .
O4 O 0.8085(3) 0.3358(3) 0.5364(4) 0.0251(15) Uani 1 1 d . . .
O5 O 1.0278(3) 0.3212(2) 0.8237(4) 0.0265(15) Uani 1 1 d . . .
O6 O 0.9813(3) 0.2488(3) 0.8161(4) 0.0345(17) Uani 1 1 d . . .
O7 O 1.0271(3) 0.2532(3) 0.9817(5) 0.0411(19) Uani 1 1 d . . .
O8 O 0.9914(3) 0.3114(3) 1.0670(5) 0.0411(18) Uani 1 1 d . . .
O9 O 0.8627(3) 0.4156(3) 0.9651(4) 0.0341(17) Uani 1 1 d . . .
O10 O 0.8862(3) 0.3343(3) 1.0090(5) 0.0399(18) Uani 1 1 d . . .
O11 O 0.8326(2) 0.5095(2) 0.6325(4) 0.0224(14) Uani 1 1 d . . .
O12 O 0.8240(2) 0.4581(2) 0.5226(4) 0.0242(15) Uani 1 1 d . . .
O13 O 0.8638(3) 0.3628(3) 0.2869(4) 0.0354(17) Uani 1 1 d . . .
O14 O 0.8442(3) 0.3007(3) 0.3785(4) 0.0312(16) Uani 1 1 d . . .
O15 O 0.9643(3) 0.3398(3) 0.3873(4) 0.0314(16) Uani 1 1 d . . .
O16 O 1.0400(3) 0.3021(3) 0.3375(5) 0.0330(16) Uani 1 1 d . . .
O17 O 0.9788(2) 0.3975(2) 0.9286(4) 0.0232(13) Uani 1 1 d . . .
H17 H 0.9812 0.4102 0.9780 0.028 Uiso 1 1 d R . .
O18 O 0.9859(2) 0.4220(2) 0.7562(4) 0.0184(12) Uani 1 1 d . . .
H18 H 0.9806 0.3944 0.7267 0.022 Uiso 1 1 d R . .
O19 O 1.0000 0.5000 0.8696(7) 0.022(3) Uani 1 4 d S . .
O20 O 0.9542(2) 0.5652(2) 0.5930(4) 0.0164(12) Uani 1 1 d . . .
H20 H 0.9383 0.5882 0.6227 0.020 Uiso 1 1 d R . .
O21 O 1.0000 0.5000 0.4792(7) 0.017(3) Uani 1 4 d S . .
H21 H 1.0000 0.5000 0.4258 0.021 Uiso 1 4 d SR . .
O22 O 0.9126(2) 0.4413(2) 0.4202(4) 0.0218(13) Uani 1 1 d . . .
H22 H 0.9231 0.4486 0.3708 0.026 Uiso 1 1 d R . .
O23 O 0.7433(3) 0.3739(3) 0.4045(5) 0.044(2) Uani 1 1 d . . .
H23A H 0.7302 0.3884 0.3608 0.066 Uiso 1 1 d R . .
H23B H 0.7371 0.3408 0.4003 0.066 Uiso 1 1 d R . .
O24 O 0.9030(4) 0.2310(4) 0.9464(7) 0.078(3) Uani 1 1 d . . .
H24B H 0.8888 0.2277 0.9943 0.093 Uiso 1 1 d R . .
H24C H 0.9198 0.2033 0.9330 0.093 Uiso 1 1 d R . .
O25 O 0.6842(6) 0.4364(6) 0.3052(11) 0.111(5) Uani 1 1 d . . .
H25D H 0.6684 0.4320 0.2587 0.133 Uiso 1 1 d R . .
H25B H 0.708(9) 0.460(8) 0.299(16) 0.133 Uiso 1 1 d . . .
O26 O 0.7126(3) 0.2874(3) 0.5000 0.043(3) Uani 1 2 d S . .
H26 H 0.7451 0.2842 0.5099 0.052 Uiso 1 1 d R . .
O27 O 0.1136(19) 0.0721(19) 0.846(3) 0.154(16) Uani 0.50 1 d P . .
H27A H 0.12(3) 0.10(3) 0.88(5) 0.231 Uiso 0.50 1 d P . .
H27B H 0.08(3) 0.08(3) 0.83(5) 0.231 Uiso 0.50 1 d P . .
O28 O 0.9283(7) 0.4451(7) 0.2430(10) 0.051(4) Uani 0.50 1 d P A 3
H28B H 0.9031 0.4543 0.2106 0.076 Uiso 0.50 1 d PR A 3
H28A H 0.9439 0.4180 0.2228 0.076 Uiso 0.50 1 d PR A 3
O29 O 0.9529(7) 0.3927(7) 0.1778(10) 0.049(4) Uani 0.50 1 d P B 1
H29A H 0.9633 0.3666 0.1481 0.074 Uiso 0.50 1 d PR B 1
H29B H 0.9332 0.4128 0.1483 0.074 Uiso 0.50 1 d PR B 1
O30 O 0.9947(8) 0.4114(8) 0.1107(12) 0.068(5) Uani 0.50 1 d P C 2
H30C H 1.0023 0.3791 0.1034 0.081 Uiso 0.50 1 d PR C 2
H30D H 1.0229 0.4294 0.1072 0.081 Uiso 0.50 1 d PR C 2
O31 O 0.8252(13) 0.2362(11) 0.060(2) 0.114(10) Uani 0.50 1 d P . .
H31D H 0.7995 0.2212 0.0317 0.137 Uiso 0.50 1 d PR . .
H31C H 0.824(19) 0.270(17) 0.05(3) 0.137 Uiso 0.50 1 d P . .
O32 O 0.9457(11) 0.1396(9) 0.8540(17) 0.087(7) Uani 0.50 1 d P . .
H32D H 0.9761 0.1322 0.8728 0.104 Uiso 0.50 1 d PR . .
H32C H 0.947(15) 0.165(14) 0.82(2) 0.104 Uiso 0.50 1 d P . .
O33 O 0.0465(15) 0.1478(16) 0.908(3) 0.173(16) Uani 0.50 1 d P . .
H33C H 0.0295 0.1650 0.8707 0.208 Uiso 0.50 1 d PR . .
H33D H 0.0509 0.1680 0.9496 0.208 Uiso 0.50 1 d PR . .
O34 O 0.1423(11) 0.0372(14) 0.991(3) 0.154(14) Uani 0.50 1 d P . .
H34C H 0.1749 0.0392 1.0024 0.184 Uiso 0.50 1 d PR . .
H34D H 0.1366 0.0544 0.9460 0.184 Uiso 0.50 1 d PR . .
C1 C 0.8867(4) 0.3459(4) 0.7501(6) 0.022(2) Uani 1 1 d . . .
C2 C 0.8833(4) 0.2920(4) 0.7110(6) 0.022(2) Uani 1 1 d . . .
H2 H 0.9106 0.2672 0.7310 0.026 Uiso 1 1 calc R . .
C3 C 0.8270(5) 0.2082(4) 0.7070(7) 0.039(3) Uani 1 1 d . . .
H3B H 0.8604 0.1917 0.6935 0.059 Uiso 1 1 calc R . .
H3A H 0.7995 0.1933 0.6722 0.059 Uiso 1 1 calc R . .
H3C H 0.8187 0.2019 0.7652 0.059 Uiso 1 1 calc R . .
C4 C 0.8674(4) 0.2835(4) 0.6215(6) 0.023(2) Uani 1 1 d . . .
H4 H 0.8863 0.2536 0.5954 0.027 Uiso 1 1 calc R . .
C5 C 0.8306(4) 0.2659(4) 0.6919(6) 0.025(2) Uani 1 1 d . . .
C6 C 0.7788(4) 0.2957(5) 0.7115(7) 0.041(3) Uani 1 1 d . . .
H6C H 0.7507 0.2821 0.6767 0.061 Uiso 1 1 calc R . .
H6B H 0.7836 0.3330 0.7004 0.061 Uiso 1 1 calc R . .
H6A H 0.7698 0.2907 0.7697 0.061 Uiso 1 1 calc R . .
C7 C 0.8551(4) 0.3278(4) 0.5597(5) 0.0212(19) Uani 1 1 d U . .
C8 C 0.9901(4) 0.3103(4) 0.3370(6) 0.026(2) Uani 1 1 d . . .
C9 C 0.9275(5) 0.2155(5) 0.3875(9) 0.051(3) Uani 1 1 d . . .
H9A H 0.9620 0.2035 0.4052 0.077 Uiso 1 1 calc R . .
H9C H 0.9019 0.1876 0.3961 0.077 Uiso 1 1 calc R . .
H9B H 0.9174 0.2462 0.4198 0.077 Uiso 1 1 calc R . .
C10 C 0.9341(5) 0.1828(5) 0.2353(11) 0.070(5) Uani 1 1 d . . .
H10B H 0.9632 0.1606 0.2530 0.106 Uiso 1 1 calc R . .
H10C H 0.9406 0.1954 0.1791 0.106 Uiso 1 1 calc R . .
H10A H 0.9017 0.1626 0.2364 0.106 Uiso 1 1 calc R . .
C11 C 0.9292(4) 0.2300(4) 0.2946(8) 0.037(3) Uani 1 1 d . . .
C12 C 0.9626(4) 0.2790(4) 0.2718(7) 0.034(2) Uani 1 1 d . . .
H12 H 0.9822 0.2759 0.2187 0.040 Uiso 1 1 calc R . .
C13 C 0.9017(4) 0.2783(4) 0.2621(7) 0.035(2) Uani 1 1 d . . .
H13 H 0.8900 0.2748 0.2035 0.042 Uiso 1 1 calc R . .
C14 C 0.8686(4) 0.3155(4) 0.3118(6) 0.027(2) Uani 1 1 d . . .
C15 C 1.0194(4) 0.2762(4) 0.7912(6) 0.027(2) Uani 1 1 d . . .
C16 C 1.0586(4) 0.2533(4) 0.7302(6) 0.025(2) Uani 1 1 d . . .
H16 H 1.0930 0.2457 0.7565 0.030 Uiso 1 1 calc R . .
C17 C 0.9892(5) 0.1992(4) 0.6408(7) 0.042(3) Uani 1 1 d . . .
H17B H 0.9870 0.1877 0.5832 0.062 Uiso 1 1 calc R . .
H17C H 0.9665 0.2295 0.6490 0.062 Uiso 1 1 calc R . .
H17A H 0.9781 0.1708 0.6772 0.062 Uiso 1 1 calc R . .
C18 C 1.0452(4) 0.2141(4) 0.6608(7) 0.031(2) Uani 1 1 d . . .
C19 C 1.0851(5) 0.1700(4) 0.6452(8) 0.048(3) Uani 1 1 d . . .
H19A H 1.1204 0.1828 0.6567 0.072 Uiso 1 1 calc R . .
H19C H 1.0829 0.1588 0.5875 0.072 Uiso 1 1 calc R . .
H19B H 1.0773 0.1404 0.6814 0.072 Uiso 1 1 calc R . .
C20 C 1.0776(4) 0.2818(5) 1.1036(6) 0.038(3) Uani 1 1 d . . .
H20A H 1.0696 0.2747 1.1630 0.046 Uiso 1 1 calc R . .
C21 C 1.0295(4) 0.2822(5) 1.0478(7) 0.036(3) Uani 1 1 d . . .
C22 C 0.7398(6) 0.3329(5) 1.1469(10) 0.064(4) Uani 1 1 d . . .
H22A H 0.7572 0.3398 1.1996 0.095 Uiso 1 1 calc R . .
H22B H 0.7439 0.2959 1.1326 0.095 Uiso 1 1 calc R . .
H22C H 0.7026 0.3413 1.1517 0.095 Uiso 1 1 calc R . .
C23 C 0.7651(4) 0.3675(5) 1.0775(8) 0.041(3) Uani 1 1 d . . .
C24 C 0.7456(5) 0.3548(5) 0.9873(8) 0.052(3) Uani 1 1 d . . .
H24A H 0.7120 0.3719 0.9777 0.078 Uiso 1 1 calc R . .
H24D H 0.7417 0.3170 0.9809 0.078 Uiso 1 1 calc R . .
H24E H 0.7712 0.3678 0.9473 0.078 Uiso 1 1 calc R . .
C25 C 0.8241(4) 0.3785(4) 1.0902(7) 0.037(3) Uani 1 1 d . . .
H25 H 0.8389 0.3638 1.1424 0.045 Uiso 1 1 calc R . .
C26 C 0.8614(4) 0.3769(4) 1.0160(6) 0.033(2) Uani 1 1 d . . .
C27 C 0.7703(3) 0.4357(4) 0.6399(6) 0.022(2) Uani 1 1 d . . .
H27 H 0.7717 0.3987 0.6207 0.027 Uiso 1 1 calc R . .
C28 C 0.8112(3) 0.4707(3) 0.5990(6) 0.0188(19) Uani 1 1 d . . .

loop_
_atom_site_aniso_label
_atom_site_aniso_U_11
_atom_site_aniso_U_22
_atom_site_aniso_U_33
_atom_site_aniso_U_23
_atom_site_aniso_U_13
_atom_site_aniso_U_12
Ho1 0.0143(2) 0.0143(2) 0.0107(4) 0.000 0.000 0.000
Ho2 0.01644(19) 0.01447(18) 0.01325(18) 0.00053(16) -0.00184(16) 0.00003(14)
Ho3 0.0201(2) 0.0195(2) 0.01368(19) 0.00240(17) 0.00241(16) 0.00006(16)
Ho4 0.0196(2) 0.0192(2) 0.0176(2) -0.00022(17) -0.00324(17) -0.00298(16)
Ho5 0.0346(3) 0.0245(2) 0.0192(2) 0.00631(19) 0.0016(2) 0.00232(18)
O1 0.034(4) 0.025(3) 0.020(3) 0.004(3) 0.001(3) -0.004(3)
O2 0.027(3) 0.027(4) 0.021(3) 0.003(3) -0.001(3) -0.004(3)
O3 0.026(3) 0.024(3) 0.019(3) 0.001(3) -0.001(3) -0.005(3)
O4 0.025(4) 0.027(4) 0.024(3) 0.003(3) 0.000(3) -0.007(3)
O5 0.036(4) 0.020(3) 0.023(3) 0.004(3) 0.001(3) 0.002(3)
O6 0.045(4) 0.028(4) 0.030(4) 0.000(3) 0.002(3) -0.002(3)
O7 0.049(5) 0.040(4) 0.034(5) 0.006(4) -0.009(4) 0.006(4)
O8 0.043(5) 0.056(5) 0.024(4) 0.005(4) 0.003(4) 0.007(4)
O9 0.036(4) 0.040(4) 0.026(4) 0.011(3) 0.005(3) 0.000(3)
O10 0.042(4) 0.045(4) 0.033(4) 0.012(4) 0.007(4) 0.005(4)
O11 0.021(3) 0.026(3) 0.021(3) -0.002(3) -0.003(3) -0.001(3)
O12 0.023(3) 0.027(3) 0.023(4) 0.000(3) 0.002(3) -0.003(3)
O13 0.047(5) 0.035(4) 0.024(4) -0.002(3) -0.002(3) -0.003(3)
O14 0.035(4) 0.031(4) 0.027(4) -0.007(3) 0.006(3) -0.005(3)
O15 0.036(4) 0.033(4) 0.026(4) -0.010(3) -0.001(3) -0.005(3)
O16 0.024(4) 0.040(4) 0.036(4) -0.016(3) 0.001(3) -0.003(3)
O17 0.025(3) 0.032(3) 0.013(3) 0.005(3) 0.002(3) 0.004(3)
O18 0.020(3) 0.024(3) 0.010(3) 0.001(3) -0.002(2) 0.000(3)
O19 0.028(4) 0.028(4) 0.011(6) 0.000 0.000 0.000
O20 0.017(3) 0.018(3) 0.014(3) -0.001(2) 0.001(2) 0.001(2)
O21 0.022(4) 0.022(4) 0.008(6) 0.000 0.000 0.000
O22 0.029(3) 0.024(3) 0.012(3) 0.001(3) 0.000(3) 0.001(3)
O23 0.038(4) 0.046(5) 0.048(5) 0.009(4) -0.007(4) -0.008(4)
O24 0.084(8) 0.066(6) 0.083(8) -0.001(6) 0.024(6) -0.016(6)
O25 0.111(12) 0.101(11) 0.121(12) 0.027(9) -0.027(10) -0.007(8)
O26 0.041(4) 0.041(4) 0.048(7) 0.004(4) 0.004(4) -0.013(5)
O27 0.14(3) 0.16(4) 0.16(4) 0.01(3) 0.00(3) 0.01(3)
O28 0.057(11) 0.052(10) 0.044(10) 0.000(8) -0.002(8) -0.002(9)
O29 0.058(10) 0.049(9) 0.041(9) -0.005(8) 0.003(8) -0.002(8)
O30 0.076(13) 0.065(12) 0.062(12) -0.006(10) 0.002(11) 0.004(11)
O31 0.12(2) 0.11(2) 0.12(2) 0.02(2) 0.007(19) -0.003(19)
O32 0.095(17) 0.079(16) 0.086(18) -0.004(13) -0.002(15) 0.004(14)
O33 0.18(4) 0.17(3) 0.18(4) 0.00(3) 0.01(3) 0.00(3)
O34 0.08(2) 0.19(4) 0.19(4) 0.04(3) -0.01(2) 0.01(2)
C1 0.020(5) 0.027(5) 0.018(5) 0.003(4) 0.003(4) -0.004(4)
C2 0.026(5) 0.024(5) 0.015(5) 0.003(4) -0.002(4) 0.001(4)
C3 0.051(7) 0.028(6) 0.039(6) 0.009(5) -0.009(5) -0.020(5)
C4 0.033(5) 0.018(5) 0.017(5) 0.005(4) 0.002(4) -0.006(4)
C5 0.030(5) 0.029(5) 0.016(4) 0.007(4) -0.004(4) -0.015(4)
C6 0.034(6) 0.050(7) 0.038(6) 0.006(5) 0.010(5) -0.014(5)
C7 0.025(5) 0.023(5) 0.016(5) -0.003(4) 0.000(3) -0.003(3)
C8 0.029(5) 0.027(5) 0.023(5) -0.007(4) 0.001(4) -0.004(4)
C9 0.033(6) 0.042(7) 0.079(10) 0.009(7) -0.006(6) 0.001(5)
C10 0.048(8) 0.053(8) 0.110(13) -0.050(9) -0.006(8) -0.002(7)
C11 0.033(6) 0.034(6) 0.045(7) -0.017(5) -0.002(5) 0.000(5)
C12 0.030(5) 0.041(6) 0.029(6) -0.016(5) 0.005(5) -0.003(5)
C13 0.034(6) 0.038(6) 0.032(6) -0.019(5) -0.002(5) -0.009(5)
C14 0.027(5) 0.034(6) 0.021(5) -0.007(4) -0.004(4) 0.001(4)
C15 0.033(6) 0.023(5) 0.024(5) 0.009(4) -0.001(4) 0.001(4)
C16 0.029(5) 0.022(5) 0.025(5) 0.003(4) -0.004(4) 0.008(4)
C17 0.059(8) 0.029(6) 0.037(6) 0.001(5) 0.000(6) -0.007(5)
C18 0.049(6) 0.016(5) 0.030(5) 0.001(4) 0.000(5) 0.002(4)
C19 0.066(8) 0.024(6) 0.054(8) 0.001(5) 0.000(7) 0.010(5)
C20 0.046(7) 0.050(7) 0.019(5) 0.013(5) -0.001(5) 0.006(5)
C21 0.038(7) 0.043(7) 0.026(6) 0.009(5) -0.002(5) 0.000(5)
C22 0.061(9) 0.059(9) 0.071(10) 0.005(8) 0.017(8) -0.016(7)
C23 0.039(6) 0.048(7) 0.038(6) 0.011(6) 0.010(5) -0.011(5)
C24 0.055(8) 0.057(8) 0.044(8) -0.005(6) -0.004(6) -0.025(6)
C25 0.041(6) 0.047(7) 0.023(5) 0.009(5) 0.006(5) -0.009(5)
C26 0.033(6) 0.043(6) 0.023(6) 0.007(5) 0.007(4) -0.008(5)
C27 0.020(5) 0.029(5) 0.018(5) 0.001(4) 0.004(4) -0.004(4)
C28 0.020(4) 0.017(4) 0.019(5) 0.003(4) -0.002(4) 0.003(4)

loop_
_atom_type_symbol
_atom_type_description
_atom_type_scat_dispersion_real
_atom_type_scat_dispersion_imag
_atom_type_scat_source
C C 0.0033 0.0016 'International Tables Vol C Tables 4.2.6.8 and 6.1.1.4'
H H 0.0000 0.0000 'International Tables Vol C Tables 4.2.6.8 and 6.1.1.4'
O O 0.0106 0.0060 'International Tables Vol C Tables 4.2.6.8 and 6.1.1.4'
Ho Ho -0.2175 4.6783 'International Tables Vol C Tables 4.2.6.8 and 6.1.1.4'

loop_
_geom_angle_atom_site_label_1
_geom_angle_atom_site_label_2
_geom_angle_atom_site_label_3
_geom_angle
_geom_angle_site_symmetry_1
_geom_angle_site_symmetry_3
O20 Ho1 O20 72.98(13) 7_565 4_765
O20 Ho1 O20 72.98(13) 7_565 .
O20 Ho1 O20 114.5(3) 4_765 .
O20 Ho1 O20 114.5(3) 7_565 2_645
O20 Ho1 O20 72.98(13) 4_765 2_645
O20 Ho1 O20 72.98(13) . 2_645
O20 Ho1 O18 78.62(19) 7_565 2_645
O20 Ho1 O18 78.27(19) 4_765 2_645
O20 Ho1 O18 142.84(18) . 2_645
O20 Ho1 O18 142.28(18) 2_645 2_645
O20 Ho1 O18 78.27(19) 7_565 4_765
O20 Ho1 O18 142.28(18) 4_765 4_765
O20 Ho1 O18 78.62(19) . 4_765
O20 Ho1 O18 142.84(18) 2_645 4_765
O18 Ho1 O18 72.48(14) 2_645 4_765
O20 Ho1 O18 142.84(18) 7_565 .
O20 Ho1 O18 78.62(19) 4_765 .
O20 Ho1 O18 142.28(18) . .
O20 Ho1 O18 78.27(19) 2_645 .
O18 Ho1 O18 72.48(14) 2_645 .
O18 Ho1 O18 113.5(3) 4_765 .
O20 Ho1 O18 142.28(18) 7_565 7_565
O20 Ho1 O18 142.84(18) 4_765 7_565
O20 Ho1 O18 78.27(19) . 7_565
O20 Ho1 O18 78.62(19) 2_645 7_565
O18 Ho1 O18 113.5(3) 2_645 7_565
O18 Ho1 O18 72.48(14) 4_765 7_565
O18 Ho1 O18 72.48(14) . 7_565
O20 Ho1 Ho2 90.61(14) 7_565 .
O20 Ho1 Ho2 91.40(14) 4_765 .
O20 Ho1 Ho2 36.03(13) . .
O20 Ho1 Ho2 37.35(13) 2_645 .
O18 Ho1 Ho2 166.82(14) 2_645 .
O18 Ho1 Ho2 113.04(14) 4_765 .
O18 Ho1 Ho2 113.82(14) . .
O18 Ho1 Ho2 79.72(14) 7_565 .
O20 Ho1 Ho2 91.40(14) 7_565 2_645
O20 Ho1 Ho2 37.35(13) 4_765 2_645
O20 Ho1 Ho2 90.61(14) . 2_645
O20 Ho1 Ho2 36.03(13) 2_645 2_645
O18 Ho1 Ho2 113.82(14) 2_645 2_645
O18 Ho1 Ho2 166.82(14) 4_765 2_645
O18 Ho1 Ho2 79.72(14) . 2_645
O18 Ho1 Ho2 113.04(14) 7_565 2_645
Ho2 Ho1 Ho2 58.318(12) . 2_645
O20 Ho1 Ho2 37.35(13) 7_565 4_765
O20 Ho1 Ho2 36.03(13) 4_765 4_765
O20 Ho1 Ho2 91.40(14) . 4_765
O20 Ho1 Ho2 90.61(14) 2_645 4_765
O18 Ho1 Ho2 79.72(14) 2_645 4_765
O18 Ho1 Ho2 113.82(14) 4_765 4_765
O18 Ho1 Ho2 113.04(14) . 4_765
O18 Ho1 Ho2 166.82(14) 7_565 4_765
Ho2 Ho1 Ho2 87.11(2) . 4_765
Ho2 Ho1 Ho2 58.318(12) 2_645 4_765
O20 Ho1 Ho2 36.03(13) 7_565 7_565
O20 Ho1 Ho2 90.61(14) 4_765 7_565
O20 Ho1 Ho2 37.35(13) . 7_565
O20 Ho1 Ho2 91.40(14) 2_645 7_565
O18 Ho1 Ho2 113.04(14) 2_645 7_565
O18 Ho1 Ho2 79.72(14) 4_765 7_565
O18 Ho1 Ho2 166.82(14) . 7_565
O18 Ho1 Ho2 113.82(14) 7_565 7_565
Ho2 Ho1 Ho2 58.318(12) . 7_565
Ho2 Ho1 Ho2 87.11(2) 2_645 7_565
Ho2 Ho1 Ho2 58.318(12) 4_765 7_565
O20 Ho2 O20 74.5(3) . 2_645
O20 Ho2 O22 131.4(2) . .
O20 Ho2 O22 72.9(2) 2_645 .
O20 Ho2 O15 140.1(2) . 7_565
O20 Ho2 O15 145.4(2) 2_645 7_565
O22 Ho2 O15 79.1(2) . 7_565
O20 Ho2 O22 73.5(2) . 7_565
O20 Ho2 O22 130.7(2) 2_645 7_565
O22 Ho2 O22 102.8(3) . 7_565
O15 Ho2 O22 74.9(2) 7_565 7_565
O20 Ho2 O12 133.9(2) . .
O20 Ho2 O12 77.1(2) 2_645 .
O22 Ho2 O12 70.5(2) . .
O15 Ho2 O12 74.6(2) 7_565 .
O22 Ho2 O12 149.4(2) 7_565 .
O20 Ho2 O3 75.0(2) . 7_565
O20 Ho2 O3 133.68(19) 2_645 7_565
O22 Ho2 O3 150.9(2) . 7_565
O15 Ho2 O3 71.7(2) 7_565 7_565
O22 Ho2 O3 70.2(2) 7_565 7_565
O12 Ho2 O3 100.8(2) . 7_565
O20 Ho2 O21 66.0(2) . .
O20 Ho2 O21 65.3(2) 2_645 .
O22 Ho2 O21 68.06(19) . .
O15 Ho2 O21 121.7(3) 7_565 .
O22 Ho2 O21 67.79(19) 7_565 .
O12 Ho2 O21 130.17(15) . .
O3 Ho2 O21 128.73(15) 7_565 .
O20 Ho2 O11 86.51(19) . .
O20 Ho2 O11 72.62(19) 2_645 .
O22 Ho2 O11 116.1(2) . .
O15 Ho2 O11 103.0(2) 7_565 .
O22 Ho2 O11 140.1(2) 7_565 .
O12 Ho2 O11 50.34(19) . .
O3 Ho2 O11 71.5(2) 7_565 .
O21 Ho2 O11 134.2(3) . .
O20 Ho2 C28 109.4(2) . .
O20 Ho2 C28 71.4(2) 2_645 .
O22 Ho2 C28 93.0(2) . .
O15 Ho2 C28 90.5(2) 7_565 .
O22 Ho2 C28 155.7(2) 7_565 .
O12 Ho2 C28 25.7(2) . .
O3 Ho2 C28 87.1(2) 7_565 .
O21 Ho2 C28 136.1(2) . .
O11 Ho2 C28 24.8(2) . .
O20 Ho2 Ho2 38.84(14) . 7_565
O20 Ho2 Ho2 94.06(14) 2_645 7_565
O22 Ho2 Ho2 109.91(15) . 7_565
O15 Ho2 Ho2 114.64(17) 7_565 7_565
O22 Ho2 Ho2 39.78(14) 7_565 7_565
O12 Ho2 Ho2 170.76(15) . 7_565
O3 Ho2 Ho2 83.21(14) 7_565 7_565
O21 Ho2 Ho2 45.57(3) . 7_565
O11 Ho2 Ho2 124.63(13) . 7_565
C28 Ho2 Ho2 148.25(17) . 7_565
O20 Ho2 Ho2 94.16(14) . 2_645
O20 Ho2 Ho2 37.82(14) 2_645 2_645
O22 Ho2 Ho2 40.16(14) . 2_645
O15 Ho2 Ho2 119.25(17) 7_565 2_645
O22 Ho2 Ho2 109.75(14) 7_565 2_645
O12 Ho2 Ho2 84.72(15) . 2_645
O3 Ho2 Ho2 168.88(14) 7_565 2_645
O21 Ho2 Ho2 45.57(3) . 2_645
O11 Ho2 Ho2 105.76(13) . 2_645
C28 Ho2 Ho2 94.23(16) . 2_645
Ho2 Ho2 Ho2 90.0 7_565 2_645
O18 Ho3 O18 74.3(3) 7_565 .
O18 Ho3 O17 131.2(2) 7_565 .
O18 Ho3 O17 72.8(2) . .
O18 Ho3 O9 139.9(2) 7_565 .
O18 Ho3 O9 145.8(2) . .
O17 Ho3 O9 78.3(2) . .
O18 Ho3 O17 73.7(2) 7_565 7_565
O18 Ho3 O17 130.5(2) . 7_565
O17 Ho3 O17 102.6(3) . 7_565
O9 Ho3 O17 73.4(2) . 7_565
O18 Ho3 O1 133.8(2) 7_565 .
O18 Ho3 O1 76.8(2) . .
O17 Ho3 O1 70.1(2) . .
O9 Ho3 O1 76.4(2) . .
O17 Ho3 O1 149.7(2) 7_565 .
O18 Ho3 O5 76.1(2) 7_565 7_565
O18 Ho3 O5 134.0(2) . 7_565
O17 Ho3 O5 150.3(2) . 7_565
O9 Ho3 O5 72.0(2) . 7_565
O17 Ho3 O5 70.9(2) 7_565 7_565
O1 Ho3 O5 100.5(2) . 7_565
O18 Ho3 O19 66.0(2) 7_565 .
O18 Ho3 O19 65.1(2) . .
O17 Ho3 O19 67.9(2) . .
O9 Ho3 O19 119.8(3) . .
O17 Ho3 O19 67.7(2) 7_565 .
O1 Ho3 O19 129.51(16) . .
O5 Ho3 O19 129.69(15) 7_565 .
O18 Ho3 O2 86.43(19) 7_565 .
O18 Ho3 O2 72.10(19) . .
O17 Ho3 O2 115.7(2) . .
O9 Ho3 O2 105.5(2) . .
O17 Ho3 O2 140.9(2) 7_565 .
O1 Ho3 O2 50.4(2) . .
O5 Ho3 O2 71.8(2) 7_565 .
O19 Ho3 O2 133.6(3) . .
O18 Ho3 C1 109.6(2) 7_565 .
O18 Ho3 C1 71.2(2) . .
O17 Ho3 C1 92.5(2) . .
O9 Ho3 C1 92.4(2) . .
O17 Ho3 C1 156.4(2) 7_565 .
O1 Ho3 C1 25.5(2) . .
O5 Ho3 C1 87.0(2) 7_565 .
O19 Ho3 C1 135.6(2) . .
O2 Ho3 C1 25.0(2) . .
O18 Ho3 Ho3 39.02(14) 7_565 7_565
O18 Ho3 Ho3 93.94(15) . 7_565
O17 Ho3 Ho3 109.71(15) . 7_565
O9 Ho3 Ho3 113.12(18) . 7_565
O17 Ho3 Ho3 39.76(14) 7_565 7_565
O1 Ho3 Ho3 170.42(15) . 7_565
O5 Ho3 Ho3 84.19(15) 7_565 7_565
O19 Ho3 Ho3 45.56(4) . 7_565
O2 Ho3 Ho3 124.80(13) . 7_565
C1 Ho3 Ho3 148.59(17) . 7_565
O18 Ho3 Ho3 94.06(15) 7_565 2_645
O18 Ho3 Ho3 37.72(14) . 2_645
O17 Ho3 Ho3 40.04(14) . 2_645
O9 Ho3 Ho3 118.24(17) . 2_645
O17 Ho3 Ho3 109.60(15) 7_565 2_645
O1 Ho3 Ho3 84.07(15) . 2_645
O5 Ho3 Ho3 169.67(15) 7_565 2_645
O19 Ho3 Ho3 45.56(3) . 2_645
O2 Ho3 Ho3 105.05(14) . 2_645
C1 Ho3 Ho3 93.67(17) . 2_645
Ho3 Ho3 Ho3 90.0 7_565 2_645
O16 Ho4 O23 75.3(3) 7_565 .
O16 Ho4 O22 84.3(2) 7_565 .
O23 Ho4 O22 158.5(2) . .
O16 Ho4 O12 80.5(2) 7_565 .
O23 Ho4 O12 96.3(3) . .
O22 Ho4 O12 73.3(2) . .
O16 Ho4 O13 80.2(3) 7_565 .
O23 Ho4 O13 98.9(3) . .
O22 Ho4 O13 84.0(2) . .
O12 Ho4 O13 151.5(2) . .
O16 Ho4 O14 126.3(2) 7_565 .
O23 Ho4 O14 83.7(3) . .
O22 Ho4 O14 114.4(2) . .
O12 Ho4 O14 151.7(2) . .
O13 Ho4 O14 54.7(2) . .
O16 Ho4 O4 141.5(2) 7_565 .
O23 Ho4 O4 73.1(2) . .
O22 Ho4 O4 122.3(2) . .
O12 Ho4 O4 81.6(2) . .
O13 Ho4 O4 126.0(2) . .
O14 Ho4 O4 71.3(2) . .
O16 Ho4 O3 153.4(2) 7_565 .
O23 Ho4 O3 126.7(2) . .
O22 Ho4 O3 71.5(2) . .
O12 Ho4 O3 82.1(2) . .
O13 Ho4 O3 107.2(2) . .
O14 Ho4 O3 75.5(2) . .
O4 Ho4 O3 53.8(2) . .
O16 Ho4 C14 106.0(3) 7_565 .
O23 Ho4 C14 96.2(3) . .
O22 Ho4 C14 95.9(3) . .
O12 Ho4 C14 167.1(3) . .
O13 Ho4 C14 27.5(3) . .
O14 Ho4 C14 28.0(3) . .
O4 Ho4 C14 98.9(3) . .
O3 Ho4 C14 87.8(3) . .
O16 Ho4 Ho2 73.78(17) 7_565 .
O23 Ho4 Ho2 128.0(2) . .
O22 Ho4 Ho2 36.34(14) . .
O12 Ho4 Ho2 38.06(15) . .
O13 Ho4 Ho2 115.52(17) . .
O14 Ho4 Ho2 147.91(17) . .
O4 Ho4 Ho2 109.96(15) . .
O3 Ho4 Ho2 80.13(14) . .
C14 Ho4 Ho2 132.1(2) . .
O16 Ho4 Ho2 119.09(17) 7_565 2_645
O23 Ho4 Ho2 164.1(2) . 2_645
O22 Ho4 Ho2 34.81(14) . 2_645
O12 Ho4 Ho2 80.60(15) . 2_645
O13 Ho4 Ho2 90.67(18) . 2_645
O14 Ho4 Ho2 91.63(17) . 2_645
O4 Ho4 Ho2 90.97(15) . 2_645
O3 Ho4 Ho2 37.58(14) . 2_645
C14 Ho4 Ho2 86.5(2) . 2_645
Ho2 Ho4 Ho2 56.586(12) . 2_645
O10 Ho5 O1 80.0(2) . .
O10 Ho5 O17 84.0(2) . .
O1 Ho5 O17 73.1(2) . .
O10 Ho5 O24 74.7(3) . .
O1 Ho5 O24 96.5(3) . .
O17 Ho5 O24 157.7(3) . .
O10 Ho5 O8 76.0(3) . .
O1 Ho5 O8 147.3(2) . .
O17 Ho5 O8 82.5(2) . .
O24 Ho5 O8 98.2(3) . .
O10 Ho5 O7 123.6(3) . .
O1 Ho5 O7 155.7(2) . .
O17 Ho5 O7 112.1(2) . .
O24 Ho5 O7 85.6(3) . .
O8 Ho5 O7 55.0(3) . .
O10 Ho5 O6 143.1(3) . .
O1 Ho5 O6 83.2(2) . .
O17 Ho5 O6 121.8(2) . .
O24 Ho5 O6 74.9(3) . .
O8 Ho5 O6 128.9(3) . .
O7 Ho5 O6 74.0(3) . .
O10 Ho5 O5 153.2(2) . .
O1 Ho5 O5 82.2(2) . .
O17 Ho5 O5 71.7(2) . .
O24 Ho5 O5 127.4(3) . .
O8 Ho5 O5 110.8(2) . .
O7 Ho5 O5 77.4(2) . .
O6 Ho5 O5 52.7(2) . .
O10 Ho5 Ho3 72.83(18) . .
O1 Ho5 Ho3 37.96(15) . .
O17 Ho5 Ho3 36.32(14) . .
O24 Ho5 Ho3 127.4(3) . .
O8 Ho5 Ho3 112.35(19) . .
O7 Ho5 Ho3 146.96(19) . .
O6 Ho5 Ho3 111.15(17) . .
O5 Ho5 Ho3 80.76(14) . .
O10 Ho5 Ho3 118.59(19) . 2_645
O1 Ho5 Ho3 79.96(16) . 2_645
O17 Ho5 Ho3 34.60(15) . 2_645
O24 Ho5 Ho3 164.9(3) . 2_645
O8 Ho5 Ho3 92.33(19) . 2_645
O7 Ho5 Ho3 91.72(19) . 2_645
O6 Ho5 Ho3 90.12(17) . 2_645
O5 Ho5 Ho3 37.78(15) . 2_645
Ho3 Ho5 Ho3 56.463(13) . 2_645
C1 O1 Ho5 147.9(6) . .
C1 O1 Ho3 100.2(5) . .
Ho5 O1 Ho3 106.5(2) . .
C1 O2 Ho3 90.2(5) . .
C7 O3 Ho4 90.9(5) . .
C7 O3 Ho2 163.1(6) . 2_645
Ho4 O3 Ho2 105.1(2) . 2_645
C7 O4 Ho4 94.3(5) . .
C15 O5 Ho3 163.1(6) . 2_645
C15 O5 Ho5 91.6(6) . .
Ho3 O5 Ho5 104.4(2) 2_645 .
C15 O6 Ho5 95.7(6) . .
C21 O7 Ho5 90.0(6) . .
C21 O8 Ho5 91.7(6) . .
C26 O9 Ho3 137.9(7) . .
C26 O10 Ho5 134.2(7) . .
C28 O11 Ho2 90.6(5) . .
C28 O12 Ho4 148.6(6) . .
C28 O12 Ho2 99.2(5) . .
Ho4 O12 Ho2 105.9(2) . .
C14 O13 Ho4 92.5(6) . .
C14 O14 Ho4 90.1(6) . .
C8 O15 Ho2 139.4(6) . 2_645
C8 O16 Ho4 133.0(6) . 2_645
Ho5 O17 Ho3 108.0(2) . .
Ho5 O17 Ho3 111.6(2) . 2_645
Ho3 O17 Ho3 100.2(2) . 2_645
Ho5 O17 H17 112.3 . .
Ho3 O17 H17 111.9 . .
Ho3 O17 H17 112.2 2_645 .
Ho3 O18 Ho3 103.3(2) 2_645 .
Ho3 O18 Ho1 107.3(2) 2_645 .
Ho3 O18 Ho1 105.2(2) . .
Ho3 O18 H18 113.4 2_645 .
Ho3 O18 H18 113.6 . .
Ho1 O18 H18 113.2 . .
Ho3 O19 Ho3 164.0(5) 4_765 .
Ho3 O19 Ho3 88.89(7) 4_765 2_645
Ho3 O19 Ho3 88.89(7) . 2_645
Ho3 O19 Ho3 88.89(7) 4_765 7_565
Ho3 O19 Ho3 88.89(7) . 7_565
Ho3 O19 Ho3 164.0(5) 2_645 7_565
Ho2 O20 Ho2 103.3(2) . 7_565
Ho2 O20 Ho1 106.7(2) . .
Ho2 O20 Ho1 105.0(2) 7_565 .
Ho2 O20 H20 113.7 . .
Ho2 O20 H20 113.9 7_565 .
Ho1 O20 H20 113.4 . .
Ho2 O21 Ho2 88.87(7) 4_765 7_565
Ho2 O21 Ho2 88.87(7) 4_765 2_645
Ho2 O21 Ho2 163.8(5) 7_565 2_645
Ho2 O21 Ho2 163.8(5) 4_765 .
Ho2 O21 Ho2 88.87(7) 7_565 .
Ho2 O21 Ho2 88.87(7) 2_645 .
Ho2 O21 H21 98.1 4_765 .
Ho2 O21 H21 98.1 7_565 .
Ho2 O21 H21 98.1 2_645 .
Ho2 O21 H21 98.1 . .
Ho4 O22 Ho2 108.2(2) . .
Ho4 O22 Ho2 111.5(2) . 2_645
Ho2 O22 Ho2 100.1(2) . 2_645
Ho4 O22 H22 112.3 . .
Ho2 O22 H22 112.0 . .
Ho2 O22 H22 112.2 2_645 .
Ho4 O23 O25 119.2(4) . .
Ho4 O23 H23A 112.3 . .
O25 O23 H23A 18.7 . .
Ho4 O23 H23B 112.2 . .
O25 O23 H23B 115.4 . .
H23A O23 H23B 106.6 . .
Ho5 O24 H24B 115.3 . .
Ho5 O24 H24C 110.9 . .
H24B O24 H24C 110.9 . .
O23 O25 H25D 134.4 . .
O23 O25 H25B 95(10) . .
H25D O25 H25B 109.0 . .
O33 O27 H27A 49(10) . .
O33 O27 H27B 49(10) . .
H27A O27 H27B 98(10) . .
H28B O28 H28A 109.5 . .
H28A O29 H29A 167.1 . .
H28A O29 H29B 83.2 . .
H29A O29 H29B 109.4 . .
H30C O30 H30D 108.7 . .
H31D O31 H31C 108.9 . .
H32D O32 H32C 111.7 . .
O34 O33 O27 113(3) 6_557 .
O34 O33 H33C 130.9 6_557 .
O27 O33 H33C 114.9 . .
O34 O33 H33D 44.8 6_557 .
O27 O33 H33D 128.5 . .
H33C O33 H33D 107.8 . .
O33 O34 H34C 72.3 6_557 .
O33 O34 H34D 140.7 6_557 .
H34C O34 H34D 108.5 . .
O2 C1 O1 118.8(8) . .
O2 C1 C2 125.7(8) . .
O1 C1 C2 115.5(8) . .
O2 C1 Ho3 64.9(5) . .
O1 C1 Ho3 54.2(4) . .
C2 C1 Ho3 167.5(6) . .
C1 C2 C4 122.9(8) . .
C1 C2 C5 122.0(8) . .
C4 C2 C5 60.7(6) . .
C1 C2 H2 113.7 . .
C4 C2 H2 113.7 . .
C5 C2 H2 113.7 . .
C5 C3 H3B 109.5 . .
C5 C3 H3A 109.5 . .
H3B C3 H3A 109.5 . .
C5 C3 H3C 109.5 . .
H3B C3 H3C 109.5 . .
H3A C3 H3C 109.5 . .
C2 C4 C7 124.5(8) . .
C2 C4 C5 60.1(6) . .
C7 C4 C5 124.6(9) . .
C2 C4 H4 112.7 . .
C7 C4 H4 112.7 . .
C5 C4 H4 112.7 . .
C3 C5 C2 116.7(9) . .
C3 C5 C4 116.4(9) . .
C2 C5 C4 59.1(6) . .
C3 C5 C6 113.3(9) . .
C2 C5 C6 119.4(8) . .
C4 C5 C6 121.7(8) . .
C5 C6 H6C 109.5 . .
C5 C6 H6B 109.5 . .
H6C C6 H6B 109.5 . .
C5 C6 H6A 109.5 . .
H6C C6 H6A 109.5 . .
H6B C6 H6A 109.5 . .
O4 C7 O3 120.3(8) . .
O4 C7 C4 120.2(8) . .
O3 C7 C4 119.2(8) . .
O15 C8 O16 126.4(9) . .
O15 C8 C12 121.2(9) . .
O16 C8 C12 112.4(8) . .
C11 C9 H9A 109.5 . .
C11 C9 H9C 109.5 . .
H9A C9 H9C 109.5 . .
C11 C9 H9B 109.5 . .
H9A C9 H9B 109.5 . .
H9C C9 H9B 109.5 . .
C11 C10 H10B 109.5 . .
C11 C10 H10C 109.5 . .
H10B C10 H10C 109.5 . .
C11 C10 H10A 109.5 . .
H10B C10 H10A 109.5 . .
H10C C10 H10A 109.5 . .
C13 C11 C10 117.3(11) . .
C13 C11 C9 121.2(10) . .
C10 C11 C9 114.6(11) . .
C13 C11 C12 61.1(7) . .
C10 C11 C12 115.9(10) . .
C9 C11 C12 116.0(9) . .
C8 C12 C11 121.3(9) . .
C8 C12 C13 122.9(9) . .
C11 C12 C13 58.0(7) . .
C8 C12 H12 114.4 . .
C11 C12 H12 114.4 . .
C13 C12 H12 114.4 . .
C14 C13 C11 126.3(10) . .
C14 C13 C12 120.0(8) . .
C11 C13 C12 60.9(7) . .
C14 C13 H13 113.2 . .
C11 C13 H13 113.2 . .
C12 C13 H13 113.2 . .
O13 C14 O14 119.3(9) . .
O13 C14 C13 118.9(9) . .
O14 C14 C13 121.8(9) . .
O13 C14 Ho4 60.1(5) . .
O14 C14 Ho4 61.9(5) . .
C13 C14 Ho4 164.4(7) . .
O6 C15 O5 119.7(9) . .
O6 C15 C16 120.0(9) . .
O5 C15 C16 120.0(9) . .
C15 C16 C27 124.9(8) . 2_645
C15 C16 C18 125.2(9) . .
C27 C16 C18 60.8(6) 2_645 .
C15 C16 H16 112.3 . .
C27 C16 H16 112.3 2_645 .
C18 C16 H16 112.3 . .
C18 C17 H17B 109.5 . .
C18 C17 H17C 109.5 . .
H17B C17 H17C 109.5 . .
C18 C17 H17A 109.5 . .
H17B C17 H17A 109.5 . .
H17C C17 H17A 109.5 . .
C17 C18 C19 114.0(9) . .
C17 C18 C16 121.8(9) . .
C19 C18 C16 116.7(9) . .
C17 C18 C27 118.7(8) . 2_645
C19 C18 C27 115.7(9) . 2_645
C16 C18 C27 59.2(6) . 2_645
C18 C19 H19A 109.5 . .
C18 C19 H19C 109.5 . .
H19A C19 H19C 109.5 . .
C18 C19 H19B 109.5 . .
H19A C19 H19B 109.5 . .
H19C C19 H19B 109.5 . .
C21 C20 C23 125.4(10) . 2_645
C21 C20 C25 119.3(9) . 2_645
C23 C20 C25 59.9(7) 2_645 2_645
C21 C20 H20A 113.8 . .
C23 C20 H20A 113.8 2_645 .
C25 C20 H20A 113.8 2_645 .
O8 C21 O7 120.0(10) . .
O8 C21 C20 118.7(10) . .
O7 C21 C20 121.4(10) . .
C23 C22 H22A 109.5 . .
C23 C22 H22B 109.5 . .
H22A C22 H22B 109.5 . .
C23 C22 H22C 109.5 . .
H22A C22 H22C 109.5 . .
H22B C22 H22C 109.5 . .
C20 C23 C25 61.5(7) 7_565 .
C20 C23 C22 115.9(11) 7_565 .
C25 C23 C22 114.2(11) . .
C20 C23 C24 122.2(10) 7_565 .
C25 C23 C24 117.9(10) . .
C22 C23 C24 114.6(10) . .
C23 C24 H24A 109.5 . .
C23 C24 H24D 109.5 . .
H24A C24 H24D 109.5 . .
C23 C24 H24E 109.5 . .
H24A C24 H24E 109.5 . .
H24D C24 H24E 109.5 . .
C26 C25 C23 119.8(10) . .
C26 C25 C20 123.7(9) . 7_565
C23 C25 C20 58.6(7) . 7_565
C26 C25 H25 114.5 . .
C23 C25 H25 114.5 . .
C20 C25 H25 114.5 7_565 .
O10 C26 O9 126.2(10) . .
O10 C26 C25 113.9(9) . .
O9 C26 C25 119.7(10) . .
C28 C27 C16 123.6(8) . 7_565
C28 C27 C18 123.0(8) . 7_565
C16 C27 C18 60.0(6) 7_565 7_565
C28 C27 H27 113.4 . .
C16 C27 H27 113.4 7_565 .
C18 C27 H27 113.4 7_565 .
O11 C28 O12 119.3(8) . .
O11 C28 C27 125.0(8) . .
O12 C28 C27 115.7(8) . .
O11 C28 Ho2 64.6(5) . .
O12 C28 Ho2 55.1(4) . .
C27 C28 Ho2 168.5(6) . .

loop_
_geom_bond_atom_site_label_1
_geom_bond_atom_site_label_2
_geom_bond_distance
_geom_bond_site_symmetry_2
Ho1 O20 2.378(6) 7_565
Ho1 O20 2.378(6) 4_765
Ho1 O20 2.378(6) .
Ho1 O20 2.378(6) 2_645
Ho1 O18 2.380(6) 2_645
Ho1 O18 2.380(6) 4_765
Ho1 O18 2.380(6) .
Ho1 O18 2.380(6) 7_565
Ho1 Ho2 3.7609(7) .
Ho1 Ho2 3.7609(7) 2_645
Ho1 Ho2 3.7609(7) 4_765
Ho1 Ho2 3.7609(7) 7_565
Ho2 O20 2.309(6) .
Ho2 O20 2.362(5) 2_645
Ho2 O22 2.382(6) .
Ho2 O15 2.383(6) 7_565
Ho2 O22 2.400(6) 7_565
Ho2 O12 2.448(6) .
Ho2 O3 2.471(6) 7_565
Ho2 O21 2.6175(16) .
Ho2 O11 2.661(6) .
Ho2 C28 2.945(9) .
Ho2 Ho2 3.6649(5) 7_565
Ho2 Ho2 3.6649(5) 2_645
Ho3 O18 2.297(6) 7_565
Ho3 O18 2.363(6) .
Ho3 O17 2.374(6) .
Ho3 O9 2.384(7) .
Ho3 O17 2.388(6) 7_565
Ho3 O1 2.445(6) .
Ho3 O5 2.472(6) 7_565
Ho3 O19 2.6090(17) .
Ho3 O2 2.685(6) .
Ho3 C1 2.965(9) .
Ho3 Ho3 3.6537(6) 7_565
Ho3 Ho3 3.6537(6) 2_645
Ho4 O16 2.293(7) 7_565
Ho4 O23 2.331(7) .
Ho4 O22 2.332(6) .
Ho4 O12 2.335(6) .
Ho4 O13 2.361(7) .
Ho4 O14 2.402(7) .
Ho4 O4 2.411(6) .
Ho4 O3 2.456(6) .
Ho4 C14 2.722(10) .
Ho4 Ho2 3.9118(5) 2_645
Ho5 O10 2.280(7) .
Ho5 O1 2.313(6) .
Ho5 O17 2.338(6) .
Ho5 O24 2.350(9) .
Ho5 O8 2.356(7) .
Ho5 O7 2.376(7) .
Ho5 O6 2.398(7) .
Ho5 O5 2.476(6) .
Ho5 Ho3 3.9094(6) 2_645
O1 C1 1.298(11) .
O2 C1 1.251(11) .
O3 C7 1.294(11) .
O3 Ho2 2.471(6) 2_645
O4 C7 1.245(11) .
O5 C15 1.259(12) .
O5 Ho3 2.472(6) 2_645
O6 C15 1.243(12) .
O7 C21 1.279(14) .
O8 C21 1.245(13) .
O9 C26 1.264(12) .
O10 C26 1.241(13) .
O11 C28 1.234(10) .
O12 C28 1.293(11) .
O13 C14 1.257(12) .
O14 C14 1.278(12) .
O15 C8 1.267(11) .
O15 Ho2 2.383(6) 2_645
O16 C8 1.270(11) .
O16 Ho4 2.293(7) 2_645
O17 Ho3 2.388(6) 2_645
O17 H17 0.8483 .
O18 Ho3 2.297(6) 2_645
O18 H18 0.8476 .
O19 Ho3 2.6090(17) 4_765
O19 Ho3 2.6090(17) 2_645
O19 Ho3 2.6090(17) 7_565
O20 Ho2 2.362(5) 7_565
O20 H20 0.8474 .
O21 Ho2 2.6175(16) 4_765
O21 Ho2 2.6175(16) 7_565
O21 Ho2 2.6175(16) 2_645
O21 H21 0.8467 .
O22 Ho2 2.400(6) 2_645
O22 H22 0.8480 .
O23 O25 2.673(16) .
O23 H23A 0.8479 .
O23 H23B 0.8477 .
O24 H24B 0.8454 .
O24 H24C 0.8405 .
O25 H25D 0.8453 .
O25 H25B 0.9(2) .
O26 H26 0.8346 .
O27 O33 2.72(6) .
O27 H27A 0.8(7) .
O27 H27B 0.8(6) .
O28 H28B 0.8477 .
O28 H28A 0.8479 .
O29 H28A 0.9824 .
O29 H29A 0.8473 .
O29 H29B 0.8474 .
O30 H30C 0.8404 .
O30 H30D 0.8402 .
O31 H31D 0.8720 .
O31 H31C 0.8(4) .
O32 H32D 0.8411 .
O32 H32C 0.9(4) .
O33 O34 1.63(5) 6_557
O33 H33C 0.8434 .
O33 H33D 0.8443 .
O34 O33 1.63(5) 6_557
O34 H34C 0.8404 .
O34 H34D 0.8449 .
C1 C2 1.489(13) .
C2 C4 1.491(12) .
C2 C5 1.507(12) .
C2 H2 0.9800 .
C3 C5 1.471(13) .
C3 H3B 0.9600 .
C3 H3A 0.9600 .
C3 H3C 0.9600 .
C4 C7 1.515(13) .
C4 C5 1.516(12) .
C4 H4 0.9800 .
C5 C6 1.531(15) .
C6 H6C 0.9600 .
C6 H6B 0.9600 .
C6 H6A 0.9600 .
C8 C12 1.471(13) .
C9 C11 1.520(17) .
C9 H9A 0.9600 .
C9 H9C 0.9600 .
C9 H9B 0.9600 .
C10 C11 1.518(15) .
C10 H10B 0.9600 .
C10 H10C 0.9600 .
C10 H10A 0.9600 .
C11 C13 1.487(16) .
C11 C12 1.532(15) .
C12 C13 1.536(14) .
C12 H12 0.9800 .
C13 C14 1.480(14) .
C13 H13 0.9800 .
C15 C16 1.496(14) .
C16 C27 1.502(13) 2_645
C16 C18 1.516(14) .
C16 H16 0.9800 .
C17 C18 1.489(15) .
C17 H17B 0.9600 .
C17 H17C 0.9600 .
C17 H17A 0.9600 .
C18 C19 1.512(14) .
C18 C27 1.527(13) 2_645
C19 H19A 0.9600 .
C19 H19C 0.9600 .
C19 H19B 0.9600 .
C20 C21 1.498(15) .
C20 C23 1.499(16) 2_645
C20 C25 1.544(16) 2_645
C20 H20A 0.9800 .
C22 C23 1.539(17) .
C22 H22A 0.9600 .
C22 H22B 0.9600 .
C22 H22C 0.9600 .
C23 C20 1.499(16) 7_565
C23 C25 1.519(15) .
C23 C24 1.546(17) .
C24 H24A 0.9600 .
C24 H24D 0.9600 .
C24 H24E 0.9600 .
C25 C26 1.506(14) .
C25 C20 1.544(16) 7_565
C25 H25 0.9800 .
C27 C28 1.498(12) .
C27 C16 1.502(13) 7_565
C27 C18 1.527(13) 7_565
C27 H27 0.9800 .

loop_
_platon_squeeze_void_nr
_platon_squeeze_void_average_x
_platon_squeeze_void_average_y
_platon_squeeze_void_average_z
_platon_squeeze_void_volume
_platon_squeeze_void_count_electrons
_platon_squeeze_void_content
1 -0.021 -0.001 -0.267 3076 477 ' '
2 0.000 0.500 0.177 194 46 ' '
3 0.500 1.000 0.822 195 46 ' '
